data_2218720
loop_
_publ_author_name
'Knapp, Warren R.'
'LaDuca, Robert L.'

_publ_section_title
;
 Di-4-pyridylmethanediol
;
_journal_coeditor_code HG2417
_journal_issue 7
_journal_name_full 'Acta Crystallographica Section E'
_journal_page_first o1347
_journal_paper_doi 10.1107/S1600536808018588
_journal_volume 64
_journal_year 2008
_chemical_formula_iupac 'C11 H10 N2 O2'
_chemical_formula_moiety 'C11 H10 N2 O2'
_chemical_formula_sum 'C11 H10 N2 O2'
_chemical_formula_weight 202.21
_chemical_name_systematic
;
Di-4-pyridylmethanediol
;
_space_group_IT_number 96
_symmetry_cell_setting tetragonal
_symmetry_space_group_name_Hall 'P 4nw 2abw'
_symmetry_space_group_name_H-M 'P 43 21 2'
_atom_sites_solution_hydrogens geom
_atom_sites_solution_primary direct
_atom_sites_solution_secondary difmap
_audit_creation_method SHELXL-97
_cell_angle_alpha 90.00
_cell_angle_beta 90.00
_cell_angle_gamma 90.00
_cell_formula_units_Z 4
_cell_length_a 7.6130(2)
_cell_length_b 7.6130(2)
_cell_length_c 17.5864(11)
_cell_measurement_reflns_used 14287
_cell_measurement_temperature 173(2)
_cell_measurement_theta_max 25.33
_cell_measurement_theta_min 2.92
_cell_volume 1019.27(7)
_computing_cell_refinement 'APEX2 (Bruker, 2006)'
_computing_data_collection 'COSMO (Bruker, 2006)'
_computing_data_reduction 'SAINT (Bruker, 2006)'
_computing_molecular_graphics
;
<i>Crystal Maker</i> (Palmer, 2007)
;
_computing_publication_material 'SHELXL97 (Sheldrick, 2008)'
_computing_structure_refinement 'SHELXL97 (Sheldrick, 2008)'
_computing_structure_solution 'SHELXS97 (Sheldrick, 2008)'
_diffrn_ambient_temperature 173(2)
_diffrn_measured_fraction_theta_full 1.000
_diffrn_measured_fraction_theta_max 1.000
_diffrn_measurement_device_type 'Bruker APEXII'
_diffrn_measurement_method '\w and \y'
_diffrn_radiation_monochromator graphite
_diffrn_radiation_source 'fine-focus sealed tube'
_diffrn_radiation_type MoK\a
_diffrn_radiation_wavelength 0.71073
_diffrn_reflns_av_R_equivalents 0.0403
_diffrn_reflns_av_sigmaI/netI 0.0145
_diffrn_reflns_limit_h_max 9
_diffrn_reflns_limit_h_min -8
_diffrn_reflns_limit_k_max 9
_diffrn_reflns_limit_k_min -9
_diffrn_reflns_limit_l_max 20
_diffrn_reflns_limit_l_min -21
_diffrn_reflns_number 14287
_diffrn_reflns_theta_full 25.00
_diffrn_reflns_theta_max 25.33
_diffrn_reflns_theta_min 2.92
_diffrn_standards_decay_% 0
_diffrn_standards_interval_count 0
_diffrn_standards_interval_time 0
_diffrn_standards_number 0
_exptl_absorpt_coefficient_mu 0.093
_exptl_absorpt_correction_T_max 0.7452
_exptl_absorpt_correction_T_min 0.6863
_exptl_absorpt_correction_type multi-scan
_exptl_absorpt_process_details '(SADABS; Sheldrick, 1996)'
_exptl_crystal_colour colourless
_exptl_crystal_density_diffrn 1.318
_exptl_crystal_density_method 'not measured'
_exptl_crystal_description block
_exptl_crystal_F_000 424
_exptl_crystal_size_max 0.30
_exptl_crystal_size_mid 0.22
_exptl_crystal_size_min 0.16
_refine_diff_density_max 0.127
_refine_diff_density_min -0.125
_refine_ls_extinction_method none
_refine_ls_goodness_of_fit_ref 1.129
_refine_ls_hydrogen_treatment mixed
_refine_ls_matrix_type full
_refine_ls_number_parameters 72
_refine_ls_number_reflns 605
_refine_ls_number_restraints 0
_refine_ls_restrained_S_all 1.129
_refine_ls_R_factor_all 0.0327
_refine_ls_R_factor_gt 0.0286
_refine_ls_shift/su_max 0.000
_refine_ls_shift/su_mean 0.000
_refine_ls_structure_factor_coef Fsqd
_refine_ls_weighting_details 'calc w=1/[\s^2^(Fo^2^)+(0.0412P)^2^+0.1593P] where P=(Fo^2^+2Fc^2^)/3'
_refine_ls_weighting_scheme calc
_refine_ls_wR_factor_gt 0.0732
_refine_ls_wR_factor_ref 0.0756
_reflns_number_gt 549
_reflns_number_total 605
_reflns_threshold_expression I>2\s(I)
_cod_data_source_file hg2417.cif
_cod_data_source_block I
_cod_database_code 2218720
_cod_database_fobs_code 2218720

loop_
_symmetry_equiv_pos_as_xyz
'x, y, z'
'-x, -y, z+1/2'
'-y+1/2, x+1/2, z+3/4'
'y+1/2, -x+1/2, z+1/4'
'-x+1/2, y+1/2, -z+3/4'
'x+1/2, -y+1/2, -z+1/4'
'y, x, -z'
'-y, -x, -z+1/2'

loop_
_atom_site_type_symbol
_atom_site_label
_atom_site_fract_x
_atom_site_fract_y
_atom_site_fract_z
_atom_site_U_iso_or_equiv
_atom_site_adp_type
_atom_site_calc_flag
_atom_site_refinement_flags
_atom_site_occupancy
O O1 0.62268(16) 0.65611(15) 0.06536(7) 0.0256(3) Uani d . 1
H H1A 0.616(3) 0.768(3) 0.0580(11) 0.031 Uiso d . 1
N N1 0.6238(2) 0.01378(19) 0.04930(8) 0.0317(4) Uani d . 1
C C1 0.5269(3) 0.1201(3) 0.09305(11) 0.0377(5) Uani d . 1
H H1 0.4681 0.0717 0.1344 0.045 Uiso calc R 1
C C2 0.5099(3) 0.2974(2) 0.07980(10) 0.0322(5) Uani d . 1
H H2 0.4422 0.3665 0.1121 0.039 Uiso calc R 1
C C3 0.5945(2) 0.3724(2) 0.01785(9) 0.0216(4) Uani d . 1
C C4 0.6967(2) 0.2639(2) -0.02701(10) 0.0263(4) Uani d . 1
H H4 0.7573 0.3089 -0.0686 0.032 Uiso calc R 1
C C5 0.7075(2) 0.0872(2) -0.00905(11) 0.0307(5) Uani d . 1
H H5 0.7772 0.0157 -0.0395 0.037 Uiso calc R 1
C C6 0.5671(2) 0.5671(2) 0.0000 0.0207(5) Uani d S 1

loop_
_atom_site_aniso_label
_atom_site_aniso_U_11
_atom_site_aniso_U_22
_atom_site_aniso_U_33
_atom_site_aniso_U_12
_atom_site_aniso_U_13
_atom_site_aniso_U_23
O1 0.0303(7) 0.0177(6) 0.0287(7) -0.0006(5) -0.0056(6) -0.0012(5)
N1 0.0390(10) 0.0217(8) 0.0343(8) 0.0022(7) -0.0040(8) 0.0004(7)
C1 0.0455(13) 0.0300(11) 0.0377(10) 0.0023(10) 0.0098(9) 0.0074(9)
C2 0.0352(11) 0.0266(10) 0.0349(10) 0.0056(8) 0.0095(9) 0.0023(8)
C3 0.0196(9) 0.0221(9) 0.0232(8) -0.0007(7) -0.0047(7) -0.0016(7)
C4 0.0267(10) 0.0256(10) 0.0264(9) 0.0007(8) 0.0018(8) -0.0017(8)
C5 0.0342(10) 0.0254(10) 0.0325(10) 0.0059(8) -0.0021(9) -0.0057(9)
C6 0.0208(8) 0.0208(8) 0.0205(11) 0.0008(10) 0.0002(7) -0.0002(7)

loop_
_atom_type_symbol
_atom_type_description
_atom_type_scat_dispersion_real
_atom_type_scat_dispersion_imag
_atom_type_scat_source
C C 0.0033 0.0016 'International Tables Vol C Tables 4.2.6.8 and 6.1.1.4'
H H 0.0000 0.0000 'International Tables Vol C Tables 4.2.6.8 and 6.1.1.4'
N N 0.0061 0.0033 'International Tables Vol C Tables 4.2.6.8 and 6.1.1.4'
O O 0.0106 0.0060 'International Tables Vol C Tables 4.2.6.8 and 6.1.1.4'

loop_
_geom_angle_atom_site_label_1
_geom_angle_atom_site_label_2
_geom_angle_atom_site_label_3
_geom_angle_site_symmetry_1
_geom_angle_site_symmetry_3
_geom_angle
C6 O1 H1A . . 109.7(13)
C5 N1 C1 . . 116.94(15)
N1 C1 C2 . . 123.20(17)
N1 C1 H1 . . 118.4
C2 C1 H1 . . 118.4
C1 C2 C3 . . 119.53(17)
C1 C2 H2 . . 120.2
C3 C2 H2 . . 120.2
C4 C3 C2 . . 117.59(16)
C4 C3 C6 . . 122.61(14)
C2 C3 C6 . . 119.76(14)
C3 C4 C5 . . 118.94(17)
C3 C4 H4 . . 120.5
C5 C4 H4 . . 120.5
N1 C5 C4 . . 123.77(17)
N1 C5 H5 . . 118.1
C4 C5 H5 . . 118.1
O1 C6 O1 . 7 112.43(19)
O1 C6 C3 . . 105.03(8)
O1 C6 C3 7 . 113.29(8)
O1 C6 C3 . 7 113.30(8)
O1 C6 C3 7 7 105.03(8)
C3 C6 C3 . 7 107.87(19)

loop_
_geom_bond_atom_site_label_1
_geom_bond_atom_site_label_2
_geom_bond_site_symmetry_2
_geom_bond_distance
O1 C6 . 1.3998(17)
O1 H1A . 0.87(2)
N1 C5 . 1.331(2)
N1 C1 . 1.338(2)
C1 C2 . 1.376(3)
C1 H1 . 0.9300
C2 C3 . 1.389(2)
C2 H2 . 0.9300
C3 C4 . 1.382(2)
C3 C6 . 1.529(2)
C4 C5 . 1.384(2)
C4 H4 . 0.9300
C5 H5 . 0.9300
C6 O1 7 1.3998(17)
C6 C3 7 1.529(2)

loop_
_geom_hbond_atom_site_label_D
_geom_hbond_atom_site_label_H
_geom_hbond_atom_site_label_A
_geom_hbond_site_symmetry_A
_geom_hbond_distance_DH
_geom_hbond_distance_HA
_geom_hbond_distance_DA
_geom_hbond_angle_DHA
O1 H1A N1 1_565 0.87(2) 1.87(2) 2.7376(19) 173.4(19)

loop_
_geom_torsion_atom_site_label_1
_geom_torsion_atom_site_label_2
_geom_torsion_atom_site_label_3
_geom_torsion_atom_site_label_4
_geom_torsion_site_symmetry_4
_geom_torsion
C5 N1 C1 C2 . 0.6(3)
N1 C1 C2 C3 . 0.8(3)
C1 C2 C3 C4 . -1.6(3)
C1 C2 C3 C6 . 176.25(17)
C2 C3 C4 C5 . 1.0(3)
C6 C3 C4 C5 . -176.72(15)
C1 N1 C5 C4 . -1.1(3)
C3 C4 C5 N1 . 0.3(3)
C4 C3 C6 O1 . -123.43(16)
C2 C3 C6 O1 . 58.9(2)
C4 C3 C6 O1 7 -0.4(2)
C2 C3 C6 O1 7 -178.06(15)
C4 C3 C6 C3 7 115.45(17)
C2 C3 C6 C3 7 -62.25(14)
